data_7039450
loop_
_publ_author_name
'Zhao, Minggang'
'Wang, Lixia'
'Zhang, Xiang'
'Zheng, Wenjun'

_publ_section_title
;
 Paddlewheel 1,2,4-diazaphospholide distibines with the shortest
 antimony-antimony single bonds.
;
_journal_issue 26
_journal_name_full 'Dalton transactions (Cambridge, England : 2003)'
_journal_page_first 10505
_journal_page_last 10509
_journal_paper_doi 10.1039/c6dt02039a
_journal_volume 45
_journal_year 2016
_chemical_formula_sum 'C40 H72 N8 P4 Sb2'
_chemical_formula_weight 1032.44
_chemical_name_systematic
; 
 ? 
;
_space_group_IT_number 14
_symmetry_cell_setting monoclinic
_symmetry_space_group_name_Hall '-P 2ybc'
_symmetry_space_group_name_H-M 'P 1 21/c 1'
_atom_sites_solution_hydrogens geom
_atom_sites_solution_primary direct
_atom_sites_solution_secondary difmap
_audit_creation_method SHELXL-97
_audit_update_record
;
2016-05-21 deposited with the CCDC.
2016-06-03 downloaded from the CCDC.
;
_cell_angle_alpha 90.00
_cell_angle_beta 114.457(7)
_cell_angle_gamma 90.00
_cell_formula_units_Z 4
_cell_length_a 23.2715(12)
_cell_length_b 10.7778(4)
_cell_length_c 21.6431(14)
_cell_measurement_reflns_used 7553
_cell_measurement_temperature 298(2)
_cell_measurement_theta_max 28.1350
_cell_measurement_theta_min 3.2560
_cell_volume 4941.3(5)
_computing_cell_refinement
;
CrysAlisPro, Agilent Technologies,
Version 1.171.37.33 (release 27-03-2014 CrysAlis171 .NET)
(compiled Mar 27 2014,17:12:48)
;
_computing_data_collection
;
CrysAlisPro, Agilent Technologies,
Version 1.171.37.33 (release 27-03-2014 CrysAlis171 .NET)
(compiled Mar 27 2014,17:12:48)
;
_computing_data_reduction
;
CrysAlisPro, Agilent Technologies,
Version 1.171.37.33 (release 27-03-2014 CrysAlis171 .NET)
(compiled Mar 27 2014,17:12:48)
;
_computing_molecular_graphics 'Bruker SHELXTL'
_computing_publication_material 'Bruker SHELXTL'
_computing_structure_refinement 'SHELXL-97 (Sheldrick, 1997)'
_computing_structure_solution 'SHELXS-97 (Sheldrick, 1990)'
_diffrn_ambient_temperature 298(2)
_diffrn_detector 'CCD plate'
_diffrn_detector_area_resol_mean 16.0251
_diffrn_detector_type Eos
_diffrn_measured_fraction_theta_full 0.998
_diffrn_measured_fraction_theta_max 0.998
_diffrn_measurement_device 'four-circle diffractometer'
_diffrn_measurement_device_type 'Xcalibur, Eos'
_diffrn_measurement_method '\w scans'
_diffrn_radiation_monochromator graphite
_diffrn_radiation_probe x-ray
_diffrn_radiation_type 'Mo K\a'
_diffrn_radiation_wavelength 0.71073
_diffrn_reflns_av_R_equivalents 0.1018
_diffrn_reflns_av_unetI/netI 0.1407
_diffrn_reflns_limit_h_max 28
_diffrn_reflns_limit_h_min -25
_diffrn_reflns_limit_k_max 13
_diffrn_reflns_limit_k_min -10
_diffrn_reflns_limit_l_max 26
_diffrn_reflns_limit_l_min -21
_diffrn_reflns_number 28867
_diffrn_reflns_theta_full 25.68
_diffrn_reflns_theta_max 25.68
_diffrn_reflns_theta_min 2.80
_diffrn_source 'Enhance (Mo) X-ray Source'
_diffrn_standards_decay_% none
_diffrn_standards_interval_count 1.0000
_diffrn_standards_interval_time 145.5600
_diffrn_standards_number 33242
_exptl_absorpt_coefficient_mu 1.258
_exptl_absorpt_correction_T_max 1.00000
_exptl_absorpt_correction_T_min 0.58624
_exptl_absorpt_correction_type multi-scan
_exptl_absorpt_process_details
;
CrysAlisPro, Agilent Technologies,
Version 1.171.37.33 (release 27-03-2014 CrysAlis171 .NET)
(compiled Mar 27 2014,17:12:48)
Empirical absorption correction using spherical harmonics,
 implemented in SCALE3 ABSPACK scaling algorithm.
;
_exptl_crystal_colour colourless
_exptl_crystal_density_diffrn 1.388
_exptl_crystal_density_method 'not measured'
_exptl_crystal_description block
_exptl_crystal_F_000 2120
_exptl_crystal_size_max 0.17
_exptl_crystal_size_mid 0.10
_exptl_crystal_size_min 0.07
_refine_diff_density_max 1.480
_refine_diff_density_min -1.294
_refine_diff_density_rms 0.129
_refine_ls_extinction_method none
_refine_ls_goodness_of_fit_ref 1.000
_refine_ls_hydrogen_treatment constr
_refine_ls_matrix_type full
_refine_ls_number_parameters 511
_refine_ls_number_reflns 9379
_refine_ls_number_restraints 0
_refine_ls_restrained_S_all 1.000
_refine_ls_R_factor_all 0.1455
_refine_ls_R_factor_gt 0.0684
_refine_ls_shift/su_max 0.000
_refine_ls_shift/su_mean 0.000
_refine_ls_structure_factor_coef Fsqd
_refine_ls_weighting_details 'calc w=1/[\s^2^(Fo^2^)+(0.0531P)^2^+0.0000P] where P=(Fo^2^+2Fc^2^)/3'
_refine_ls_weighting_scheme calc
_refine_ls_wR_factor_gt 0.1349
_refine_ls_wR_factor_ref 0.1673
_reflns_number_gt 4785
_reflns_number_total 9379
_reflns_threshold_expression >2sigma(I)
_cod_data_source_file c6dt02039a2.cif
_cod_data_source_block 11
_cod_depositor_comments 'Adding full bibliography for 7039448--7039452.cif.'
_cod_original_cell_volume 4941.3(4)
_cod_database_code 7039450

loop_
_symmetry_equiv_pos_as_xyz
'x, y, z'
'-x, y+1/2, -z+1/2'
'-x, -y, -z'
'x, -y-1/2, z-1/2'

loop_
_atom_site_label
_atom_site_type_symbol
_atom_site_fract_x
_atom_site_fract_y
_atom_site_fract_z
_atom_site_U_iso_or_equiv
_atom_site_adp_type
_atom_site_occupancy
_atom_site_symmetry_multiplicity
_atom_site_calc_flag
_atom_site_refinement_flags
C1 C 0.1850(4) 0.5121(9) 0.2840(5) 0.075(3) Uani 1 1 d .
H1A H 0.1401 0.5169 0.2589 0.112 Uiso 1 1 calc R
H1B H 0.2039 0.4823 0.2549 0.112 Uiso 1 1 calc R
H1C H 0.2014 0.5929 0.3007 0.112 Uiso 1 1 calc R
C2 C 0.1761(4) 0.4783(9) 0.3930(5) 0.067(3) Uani 1 1 d .
H2A H 0.1309 0.4828 0.3714 0.100 Uiso 1 1 calc R
H2B H 0.1932 0.5602 0.4057 0.100 Uiso 1 1 calc R
H2C H 0.1888 0.4273 0.4328 0.100 Uiso 1 1 calc R
C3 C 0.2727(3) 0.4078(9) 0.3812(5) 0.068(3) Uani 1 1 d .
H3A H 0.2907 0.4832 0.4049 0.103 Uiso 1 1 calc R
H3B H 0.2898 0.3904 0.3487 0.103 Uiso 1 1 calc R
H3C H 0.2824 0.3406 0.4131 0.103 Uiso 1 1 calc R
C4 C 0.2006(4) 0.4224(8) 0.3442(4) 0.043(2) Uani 1 1 d .
C5 C 0.1701(3) 0.2949(7) 0.3191(4) 0.0343(19) Uani 1 1 d .
C6 C 0.1094(3) 0.1091(8) 0.2863(4) 0.036(2) Uani 1 1 d .
C7 C 0.0612(3) 0.0038(8) 0.2624(4) 0.039(2) Uani 1 1 d .
C8 C 0.0909(4) -0.1267(8) 0.2809(6) 0.082(4) Uani 1 1 d .
H8A H 0.0580 -0.1880 0.2678 0.122 Uiso 1 1 calc R
H8B H 0.1157 -0.1314 0.3290 0.122 Uiso 1 1 calc R
H8C H 0.1173 -0.1419 0.2575 0.122 Uiso 1 1 calc R
C9 C 0.0269(4) 0.0151(10) 0.1862(5) 0.083(4) Uani 1 1 d .
H9A H 0.0062 0.0942 0.1748 0.124 Uiso 1 1 calc R
H9B H -0.0039 -0.0499 0.1691 0.124 Uiso 1 1 calc R
H9C H 0.0567 0.0080 0.1661 0.124 Uiso 1 1 calc R
C10 C 0.0148(4) 0.0203(10) 0.2943(6) 0.084(4) Uani 1 1 d .
H10A H -0.0066 0.0983 0.2803 0.126 Uiso 1 1 calc R
H10B H 0.0371 0.0189 0.3429 0.126 Uiso 1 1 calc R
H10C H -0.0155 -0.0459 0.2800 0.126 Uiso 1 1 calc R
C11 C 0.0883(4) -0.1883(9) -0.0090(5) 0.075(3) Uani 1 1 d .
H11A H 0.0472 -0.1586 -0.0159 0.113 Uiso 1 1 calc R
H11B H 0.0863 -0.2758 -0.0178 0.113 Uiso 1 1 calc R
H11C H 0.1022 -0.1459 -0.0393 0.113 Uiso 1 1 calc R
C12 C 0.1139(5) -0.2316(8) 0.1129(5) 0.070(3) Uani 1 1 d .
H12A H 0.1469 -0.2295 0.1580 0.105 Uiso 1 1 calc R
H12B H 0.1046 -0.3162 0.0983 0.105 Uiso 1 1 calc R
H12C H 0.0768 -0.1925 0.1126 0.105 Uiso 1 1 calc R
C13 C 0.1998(4) -0.2033(8) 0.0725(5) 0.069(3) Uani 1 1 d .
H13A H 0.2121 -0.1546 0.0428 0.103 Uiso 1 1 calc R
H13B H 0.1987 -0.2894 0.0607 0.103 Uiso 1 1 calc R
H13C H 0.2298 -0.1915 0.1186 0.103 Uiso 1 1 calc R
C14 C 0.1353(4) -0.1632(8) 0.0653(4) 0.042(2) Uani 1 1 d .
C15 C 0.1364(3) -0.0235(7) 0.0776(4) 0.040(2) Uani 1 1 d .
C16 C 0.1349(3) 0.2009(8) 0.0821(4) 0.037(2) Uani 1 1 d .
C17 C 0.1228(4) 0.3376(8) 0.0753(4) 0.044(2) Uani 1 1 d .
C18 C 0.0854(4) 0.3712(9) 0.1170(5) 0.065(3) Uani 1 1 d .
H18A H 0.0440 0.3353 0.0962 0.098 Uiso 1 1 calc R
H18B H 0.0819 0.4598 0.1186 0.098 Uiso 1 1 calc R
H18C H 0.1069 0.3395 0.1623 0.098 Uiso 1 1 calc R
C19 C 0.0837(5) 0.3744(9) 0.0013(5) 0.084(4) Uani 1 1 d .
H19A H 0.1072 0.3563 -0.0251 0.126 Uiso 1 1 calc R
H19B H 0.0746 0.4616 -0.0011 0.126 Uiso 1 1 calc R
H19C H 0.0449 0.3283 -0.0162 0.126 Uiso 1 1 calc R
C20 C 0.1834(4) 0.4136(8) 0.1019(5) 0.068(3) Uani 1 1 d .
H20A H 0.2053 0.4021 0.1501 0.102 Uiso 1 1 calc R
H20B H 0.1733 0.4999 0.0923 0.102 Uiso 1 1 calc R
H20C H 0.2098 0.3869 0.0801 0.102 Uiso 1 1 calc R
C21 C 0.4192(4) 0.3508(9) 0.3581(5) 0.078(4) Uani 1 1 d .
H21A H 0.3915 0.3335 0.3118 0.117 Uiso 1 1 calc R
H21B H 0.4532 0.4027 0.3594 0.117 Uiso 1 1 calc R
H21C H 0.3962 0.3925 0.3799 0.117 Uiso 1 1 calc R
C22 C 0.4974(4) 0.2621(9) 0.4637(4) 0.066(3) Uani 1 1 d .
H22A H 0.4805 0.3149 0.4878 0.099 Uiso 1 1 calc R
H22B H 0.5310 0.3043 0.4577 0.099 Uiso 1 1 calc R
H22C H 0.5134 0.1874 0.4893 0.099 Uiso 1 1 calc R
C23 C 0.4740(4) 0.1506(9) 0.3550(5) 0.063(3) Uani 1 1 d .
H23A H 0.4919 0.0761 0.3800 0.094 Uiso 1 1 calc R
H23B H 0.5064 0.1970 0.3487 0.094 Uiso 1 1 calc R
H23C H 0.4414 0.1293 0.3116 0.094 Uiso 1 1 calc R
C24 C 0.4458(3) 0.2297(8) 0.3949(4) 0.039(2) Uani 1 1 d .
C25 C 0.3958(3) 0.1471(8) 0.4026(4) 0.038(2) Uani 1 1 d .
C26 C 0.3291(3) 0.0033(7) 0.4302(4) 0.0304(18) Uani 1 1 d .
C27 C 0.2951(4) -0.0834(8) 0.4593(4) 0.042(2) Uani 1 1 d .
C28 C 0.3324(4) -0.0982(10) 0.5353(4) 0.073(3) Uani 1 1 d .
H28A H 0.3722 -0.1368 0.5442 0.110 Uiso 1 1 calc R
H28B H 0.3091 -0.1490 0.5533 0.110 Uiso 1 1 calc R
H28C H 0.3395 -0.0181 0.5566 0.110 Uiso 1 1 calc R
C29 C 0.2869(6) -0.2105(9) 0.4272(6) 0.104(5) Uani 1 1 d .
H29A H 0.2682 -0.2023 0.3787 0.157 Uiso 1 1 calc R
H29B H 0.2601 -0.2600 0.4411 0.157 Uiso 1 1 calc R
H29C H 0.3274 -0.2499 0.4414 0.157 Uiso 1 1 calc R
C30 C 0.2321(4) -0.0247(11) 0.4463(5) 0.091(4) Uani 1 1 d .
H30A H 0.2389 0.0535 0.4694 0.137 Uiso 1 1 calc R
H30B H 0.2087 -0.0786 0.4628 0.137 Uiso 1 1 calc R
H30C H 0.2088 -0.0120 0.3984 0.137 Uiso 1 1 calc R
C31 C 0.2969(4) 0.1756(10) 0.0684(5) 0.079(4) Uani 1 1 d .
H31A H 0.2699 0.2045 0.0889 0.118 Uiso 1 1 calc R
H31B H 0.2809 0.0988 0.0452 0.118 Uiso 1 1 calc R
H31C H 0.2982 0.2363 0.0365 0.118 Uiso 1 1 calc R
C32 C 0.4059(5) 0.1198(10) 0.0863(5) 0.085(4) Uani 1 1 d .
H32A H 0.4060 0.1867 0.0570 0.127 Uiso 1 1 calc R
H32B H 0.3893 0.0464 0.0597 0.127 Uiso 1 1 calc R
H32C H 0.4482 0.1044 0.1189 0.127 Uiso 1 1 calc R
C33 C 0.3898(5) 0.2716(9) 0.1648(6) 0.082(4) Uani 1 1 d .
H33A H 0.3598 0.3029 0.1809 0.123 Uiso 1 1 calc R
H33B H 0.3972 0.3330 0.1368 0.123 Uiso 1 1 calc R
H33C H 0.4287 0.2528 0.2028 0.123 Uiso 1 1 calc R
C34 C 0.3640(4) 0.1552(9) 0.1238(4) 0.050(2) Uani 1 1 d .
C35 C 0.3613(3) 0.0467(7) 0.1672(4) 0.037(2) Uani 1 1 d .
C36 C 0.3617(3) -0.1425(8) 0.2265(4) 0.0354(19) Uani 1 1 d .
C37 C 0.3728(4) -0.2636(8) 0.2649(4) 0.043(2) Uani 1 1 d .
C38 C 0.3120(5) -0.3307(9) 0.2521(7) 0.100(4) Uani 1 1 d .
H38A H 0.2836 -0.2754 0.2602 0.150 Uiso 1 1 calc R
H38B H 0.3207 -0.4008 0.2820 0.150 Uiso 1 1 calc R
H38C H 0.2931 -0.3588 0.2058 0.150 Uiso 1 1 calc R
C39 C 0.4132(5) -0.3490(10) 0.2415(5) 0.079(3) Uani 1 1 d .
H39A H 0.3889 -0.3744 0.1954 0.118 Uiso 1 1 calc R
H39B H 0.4259 -0.4208 0.2702 0.118 Uiso 1 1 calc R
H39C H 0.4500 -0.3048 0.2442 0.118 Uiso 1 1 calc R
C40 C 0.4091(5) -0.2378(9) 0.3406(5) 0.087(4) Uani 1 1 d .
H40A H 0.4496 -0.2031 0.3488 0.131 Uiso 1 1 calc R
H40B H 0.4147 -0.3139 0.3655 0.131 Uiso 1 1 calc R
H40C H 0.3857 -0.1801 0.3551 0.131 Uiso 1 1 calc R
N1 N 0.1948(3) 0.2144(6) 0.2895(3) 0.0338(16) Uani 1 1 d .
N2 N 0.1610(3) 0.1057(6) 0.2730(3) 0.0331(16) Uani 1 1 d .
N3 N 0.1761(3) 0.1492(6) 0.1397(3) 0.0363(16) Uani 1 1 d .
N4 N 0.1757(3) 0.0232(6) 0.1384(3) 0.0336(15) Uani 1 1 d .
N5 N 0.3237(3) 0.0506(6) 0.1984(3) 0.0381(17) Uani 1 1 d .
N6 N 0.3226(3) -0.0560(6) 0.2326(3) 0.0323(15) Uani 1 1 d .
N7 N 0.3414(3) 0.1213(6) 0.3498(3) 0.0334(16) Uani 1 1 d .
N8 N 0.3058(3) 0.0346(6) 0.3657(3) 0.0338(16) Uani 1 1 d .
P1 P 0.10118(9) 0.2454(2) 0.32434(12) 0.0414(6) Uani 1 1 d .
P2 P 0.09489(10) 0.0906(2) 0.01972(11) 0.0452(6) Uani 1 1 d .
P3 P 0.40103(10) -0.0933(2) 0.17716(12) 0.0493(6) Uani 1 1 d .
P4 P 0.40286(9) 0.0739(2) 0.47759(11) 0.0431(6) Uani 1 1 d .
Sb1 Sb 0.26975(2) 0.19350(5) 0.24068(3) 0.03787(18) Uani 1 1 d .
Sb2 Sb 0.23087(2) -0.03259(5) 0.25631(3) 0.03820(18) Uani 1 1 d .

loop_
_atom_site_aniso_label
_atom_site_aniso_U_11
_atom_site_aniso_U_22
_atom_site_aniso_U_33
_atom_site_aniso_U_23
_atom_site_aniso_U_13
_atom_site_aniso_U_12
C1 0.075(7) 0.054(7) 0.084(8) -0.028(6) 0.022(6) -0.033(6)
C2 0.057(6) 0.057(7) 0.099(8) -0.045(6) 0.045(6) -0.031(5)
C3 0.022(5) 0.059(7) 0.107(8) -0.045(6) 0.009(4) -0.008(4)
C4 0.039(5) 0.035(6) 0.056(6) -0.016(5) 0.020(4) -0.009(4)
C5 0.028(4) 0.036(5) 0.044(5) -0.013(4) 0.020(3) 0.002(4)
C6 0.021(4) 0.041(6) 0.042(5) -0.004(4) 0.010(3) -0.001(3)
C7 0.032(5) 0.037(6) 0.049(5) -0.002(4) 0.019(4) -0.009(4)
C8 0.042(6) 0.040(7) 0.160(11) 0.003(7) 0.039(6) -0.019(5)
C9 0.070(7) 0.086(9) 0.074(8) 0.000(7) 0.010(5) -0.044(6)
C10 0.068(7) 0.089(9) 0.128(10) -0.040(8) 0.073(7) -0.044(6)
C11 0.074(8) 0.051(7) 0.074(7) -0.014(6) 0.003(5) 0.004(5)
C12 0.100(8) 0.016(5) 0.110(9) -0.004(6) 0.058(7) -0.010(5)
C13 0.065(7) 0.042(7) 0.099(8) -0.013(6) 0.034(6) 0.020(5)
C14 0.039(5) 0.030(5) 0.056(6) -0.007(4) 0.017(4) 0.005(4)
C15 0.033(5) 0.025(5) 0.050(5) -0.013(4) 0.008(4) 0.002(4)
C16 0.037(5) 0.033(5) 0.039(5) -0.007(4) 0.014(4) -0.002(4)
C17 0.048(5) 0.040(6) 0.036(5) -0.002(4) 0.010(4) -0.004(4)
C18 0.057(6) 0.047(7) 0.101(8) -0.003(6) 0.043(6) 0.006(5)
C19 0.114(9) 0.045(7) 0.071(7) 0.023(6) 0.017(6) 0.011(6)
C20 0.064(7) 0.028(6) 0.107(8) -0.003(6) 0.031(6) 0.003(5)
C21 0.034(6) 0.055(7) 0.125(9) 0.027(7) 0.012(5) -0.012(5)
C22 0.042(6) 0.081(8) 0.062(6) 0.004(6) 0.009(4) -0.028(5)
C23 0.053(6) 0.074(8) 0.075(7) -0.009(6) 0.040(5) -0.009(5)
C24 0.022(4) 0.040(6) 0.053(5) 0.006(4) 0.013(4) -0.001(4)
C25 0.015(4) 0.054(6) 0.040(5) -0.004(4) 0.007(3) -0.007(4)
C26 0.030(4) 0.032(5) 0.031(4) 0.011(4) 0.014(3) 0.001(3)
C27 0.041(5) 0.037(6) 0.043(5) 0.005(4) 0.013(4) -0.003(4)
C28 0.066(7) 0.098(9) 0.046(6) 0.016(6) 0.013(5) -0.024(6)
C29 0.194(14) 0.033(7) 0.127(11) -0.007(7) 0.107(10) -0.043(8)
C30 0.053(7) 0.129(11) 0.104(9) 0.058(8) 0.045(6) 0.000(7)
C31 0.071(7) 0.091(9) 0.074(7) 0.047(7) 0.029(6) 0.007(6)
C32 0.100(8) 0.100(10) 0.084(8) 0.040(7) 0.068(7) 0.025(7)
C33 0.098(9) 0.053(8) 0.110(9) 0.020(7) 0.058(7) -0.020(6)
C34 0.051(6) 0.059(7) 0.050(6) 0.022(5) 0.030(4) 0.004(5)
C35 0.043(5) 0.034(5) 0.039(5) 0.004(4) 0.022(4) -0.003(4)
C36 0.038(5) 0.032(5) 0.029(4) 0.007(4) 0.006(3) 0.004(4)
C37 0.040(5) 0.042(6) 0.052(6) 0.019(4) 0.023(4) 0.013(4)
C38 0.062(8) 0.048(8) 0.194(14) 0.032(8) 0.058(8) 0.012(6)
C39 0.088(8) 0.070(8) 0.092(8) 0.025(7) 0.050(6) 0.029(6)
C40 0.143(11) 0.053(8) 0.056(7) 0.020(6) 0.030(6) 0.030(7)
N1 0.026(4) 0.029(4) 0.051(4) 0.010(3) 0.020(3) 0.007(3)
N2 0.028(4) 0.022(4) 0.053(4) -0.015(3) 0.020(3) -0.010(3)
N3 0.038(4) 0.031(4) 0.039(4) 0.001(3) 0.015(3) -0.004(3)
N4 0.035(4) 0.019(4) 0.041(4) 0.001(3) 0.010(3) -0.008(3)
N5 0.034(4) 0.038(5) 0.055(4) 0.002(3) 0.032(3) -0.011(3)
N6 0.036(4) 0.028(4) 0.043(4) -0.007(3) 0.026(3) -0.007(3)
N7 0.023(3) 0.032(4) 0.039(4) 0.010(3) 0.007(3) 0.001(3)
N8 0.025(3) 0.040(4) 0.033(4) 0.002(3) 0.009(3) -0.007(3)
P1 0.0328(13) 0.0356(14) 0.0640(15) -0.0069(12) 0.0281(10) -0.0018(10)
P2 0.0439(14) 0.0369(15) 0.0407(13) -0.0022(11) 0.0032(9) 0.0064(11)
P3 0.0473(14) 0.0485(17) 0.0661(16) 0.0124(13) 0.0373(12) 0.0141(12)
P4 0.0353(13) 0.0477(16) 0.0380(13) 0.0060(11) 0.0069(9) -0.0070(11)
Sb1 0.0385(3) 0.0279(3) 0.0480(4) 0.0019(3) 0.0185(2) -0.0050(2)
Sb2 0.0359(3) 0.0268(3) 0.0538(4) 0.0021(3) 0.0205(2) -0.0032(2)

loop_
_atom_type_symbol
_atom_type_description
_atom_type_scat_dispersion_real
_atom_type_scat_dispersion_imag
_atom_type_scat_source
C C 0.0033 0.0016 'International Tables Vol C Tables 4.2.6.8 and 6.1.1.4'
H H 0.0000 0.0000 'International Tables Vol C Tables 4.2.6.8 and 6.1.1.4'
N N 0.0061 0.0033 'International Tables Vol C Tables 4.2.6.8 and 6.1.1.4'
Sb Sb -0.5866 1.5461 'International Tables Vol C Tables 4.2.6.8 and 6.1.1.4'
P P 0.1023 0.0942 'International Tables Vol C Tables 4.2.6.8 and 6.1.1.4'

loop_
_geom_angle_atom_site_label_1
_geom_angle_atom_site_label_2
_geom_angle_atom_site_label_3
_geom_angle
C4 C1 H1A 109.5
C4 C1 H1B 109.5
H1A C1 H1B 109.5
C4 C1 H1C 109.5
H1A C1 H1C 109.5
H1B C1 H1C 109.5
C4 C2 H2A 109.5
C4 C2 H2B 109.5
H2A C2 H2B 109.5
C4 C2 H2C 109.5
H2A C2 H2C 109.5
H2B C2 H2C 109.5
C4 C3 H3A 109.5
C4 C3 H3B 109.5
H3A C3 H3B 109.5
C4 C3 H3C 109.5
H3A C3 H3C 109.5
H3B C3 H3C 109.5
C2 C4 C3 108.7(7)
C2 C4 C5 110.4(7)
C3 C4 C5 109.6(7)
C2 C4 C1 108.4(8)
C3 C4 C1 109.2(7)
C5 C4 C1 110.5(7)
N1 C5 C4 121.4(7)
N1 C5 P1 115.0(6)
C4 C5 P1 123.7(6)
N2 C6 C7 120.2(7)
N2 C6 P1 114.1(6)
C7 C6 P1 125.5(6)
C9 C7 C10 109.6(8)
C9 C7 C6 106.9(7)
C10 C7 C6 108.7(7)
C9 C7 C8 109.5(8)
C10 C7 C8 108.4(8)
C6 C7 C8 113.7(6)
C7 C8 H8A 109.5
C7 C8 H8B 109.5
H8A C8 H8B 109.5
C7 C8 H8C 109.5
H8A C8 H8C 109.5
H8B C8 H8C 109.5
C7 C9 H9A 109.5
C7 C9 H9B 109.5
H9A C9 H9B 109.5
C7 C9 H9C 109.5
H9A C9 H9C 109.5
H9B C9 H9C 109.5
C7 C10 H10A 109.5
C7 C10 H10B 109.5
H10A C10 H10B 109.5
C7 C10 H10C 109.5
H10A C10 H10C 109.5
H10B C10 H10C 109.5
C14 C11 H11A 109.5
C14 C11 H11B 109.5
H11A C11 H11B 109.5
C14 C11 H11C 109.5
H11A C11 H11C 109.5
H11B C11 H11C 109.5
C14 C12 H12A 109.5
C14 C12 H12B 109.5
H12A C12 H12B 109.5
C14 C12 H12C 109.5
H12A C12 H12C 109.5
H12B C12 H12C 109.5
C14 C13 H13A 109.5
C14 C13 H13B 109.5
H13A C13 H13B 109.5
C14 C13 H13C 109.5
H13A C13 H13C 109.5
H13B C13 H13C 109.5
C13 C14 C12 112.7(8)
C13 C14 C15 108.7(7)
C12 C14 C15 110.4(7)
C13 C14 C11 107.7(7)
C12 C14 C11 109.4(8)
C15 C14 C11 107.9(7)
N4 C15 C14 119.5(7)
N4 C15 P2 112.9(6)
C14 C15 P2 127.5(6)
N3 C16 C17 122.3(7)
N3 C16 P2 112.5(6)
C17 C16 P2 125.1(6)
C16 C17 C20 112.7(7)
C16 C17 C19 111.3(7)
C20 C17 C19 108.2(8)
C16 C17 C18 107.7(7)
C20 C17 C18 108.3(7)
C19 C17 C18 108.5(8)
C17 C18 H18A 109.5
C17 C18 H18B 109.5
H18A C18 H18B 109.5
C17 C18 H18C 109.5
H18A C18 H18C 109.5
H18B C18 H18C 109.5
C17 C19 H19A 109.5
C17 C19 H19B 109.5
H19A C19 H19B 109.5
C17 C19 H19C 109.5
H19A C19 H19C 109.5
H19B C19 H19C 109.5
C17 C20 H20A 109.5
C17 C20 H20B 109.5
H20A C20 H20B 109.5
C17 C20 H20C 109.5
H20A C20 H20C 109.5
H20B C20 H20C 109.5
C24 C21 H21A 109.5
C24 C21 H21B 109.5
H21A C21 H21B 109.5
C24 C21 H21C 109.5
H21A C21 H21C 109.5
H21B C21 H21C 109.5
C24 C22 H22A 109.5
C24 C22 H22B 109.5
H22A C22 H22B 109.5
C24 C22 H22C 109.5
H22A C22 H22C 109.5
H22B C22 H22C 109.5
C24 C23 H23A 109.5
C24 C23 H23B 109.5
H23A C23 H23B 109.5
C24 C23 H23C 109.5
H23A C23 H23C 109.5
H23B C23 H23C 109.5
C22 C24 C21 107.6(7)
C22 C24 C25 110.9(7)
C21 C24 C25 113.2(6)
C22 C24 C23 109.2(7)
C21 C24 C23 110.9(8)
C25 C24 C23 105.0(7)
N7 C25 C24 121.6(7)
N7 C25 P4 113.0(5)
C24 C25 P4 125.4(5)
N8 C26 C27 122.8(6)
N8 C26 P4 112.3(5)
C27 C26 P4 124.9(5)
C30 C27 C29 111.5(8)
C30 C27 C28 108.8(8)
C29 C27 C28 108.0(8)
C30 C27 C26 107.2(7)
C29 C27 C26 110.7(7)
C28 C27 C26 110.6(7)
C27 C28 H28A 109.5
C27 C28 H28B 109.5
H28A C28 H28B 109.5
C27 C28 H28C 109.5
H28A C28 H28C 109.5
H28B C28 H28C 109.5
C27 C29 H29A 109.5
C27 C29 H29B 109.5
H29A C29 H29B 109.5
C27 C29 H29C 109.5
H29A C29 H29C 109.5
H29B C29 H29C 109.5
C27 C30 H30A 109.5
C27 C30 H30B 109.5
H30A C30 H30B 109.5
C27 C30 H30C 109.5
H30A C30 H30C 109.5
H30B C30 H30C 109.5
C34 C31 H31A 109.5
C34 C31 H31B 109.5
H31A C31 H31B 109.5
C34 C31 H31C 109.5
H31A C31 H31C 109.5
H31B C31 H31C 109.5
C34 C32 H32A 109.5
C34 C32 H32B 109.5
H32A C32 H32B 109.5
C34 C32 H32C 109.5
H32A C32 H32C 109.5
H32B C32 H32C 109.5
C34 C33 H33A 109.5
C34 C33 H33B 109.5
H33A C33 H33B 109.5
C34 C33 H33C 109.5
H33A C33 H33C 109.5
H33B C33 H33C 109.5
C33 C34 C35 112.6(7)
C33 C34 C31 111.6(8)
C35 C34 C31 107.7(7)
C33 C34 C32 109.2(8)
C35 C34 C32 109.3(7)
C31 C34 C32 106.4(8)
N5 C35 C34 120.2(7)
N5 C35 P3 113.5(6)
C34 C35 P3 126.2(6)
N6 C36 C37 120.8(7)
N6 C36 P3 113.3(6)
C37 C36 P3 125.7(6)
C38 C37 C36 112.3(7)
C38 C37 C40 110.1(8)
C36 C37 C40 109.0(7)
C38 C37 C39 107.8(8)
C36 C37 C39 108.9(7)
C40 C37 C39 108.7(7)
C37 C38 H38A 109.5
C37 C38 H38B 109.5
H38A C38 H38B 109.5
C37 C38 H38C 109.5
H38A C38 H38C 109.5
H38B C38 H38C 109.5
C37 C39 H39A 109.5
C37 C39 H39B 109.5
H39A C39 H39B 109.5
C37 C39 H39C 109.5
H39A C39 H39C 109.5
H39B C39 H39C 109.5
C37 C40 H40A 109.5
C37 C40 H40B 109.5
H40A C40 H40B 109.5
C37 C40 H40C 109.5
H40A C40 H40C 109.5
H40B C40 H40C 109.5
C5 N1 N2 111.3(6)
C5 N1 Sb1 143.7(5)
N2 N1 Sb1 104.4(4)
C6 N2 N1 112.8(6)
C6 N2 Sb2 142.0(5)
N1 N2 Sb2 102.9(4)
C16 N3 N4 113.6(6)
C16 N3 Sb1 142.3(5)
N4 N3 Sb1 102.2(4)
C15 N4 N3 112.8(6)
C15 N4 Sb2 142.0(5)
N3 N4 Sb2 103.4(4)
C35 N5 N6 114.7(6)
C35 N5 Sb1 141.8(6)
N6 N5 Sb1 101.7(4)
C36 N6 N5 111.2(6)
C36 N6 Sb2 142.1(5)
N5 N6 Sb2 104.1(4)
C25 N7 N8 112.4(6)
C25 N7 Sb1 143.5(5)
N8 N7 Sb1 102.8(4)
C26 N8 N7 114.3(6)
C26 N8 Sb2 141.4(5)
N7 N8 Sb2 103.0(4)
C6 P1 C5 86.7(3)
C15 P2 C16 88.0(4)
C35 P3 C36 87.3(4)
C25 P4 C26 87.7(3)
N7 Sb1 N1 86.1(2)
N7 Sb1 N5 84.6(2)
N1 Sb1 N5 145.2(2)
N7 Sb1 N3 146.2(2)
N1 Sb1 N3 82.4(2)
N5 Sb1 N3 87.0(2)
N7 Sb1 Sb2 73.26(15)
N1 Sb1 Sb2 71.51(15)
N5 Sb1 Sb2 73.74(14)
N3 Sb1 Sb2 72.99(15)
N2 Sb2 N8 85.6(2)
N2 Sb2 N6 146.5(2)
N8 Sb2 N6 84.0(2)
N2 Sb2 N4 84.6(2)
N8 Sb2 N4 145.2(2)
N6 Sb2 N4 86.0(2)
N2 Sb2 Sb1 74.44(15)
N8 Sb2 Sb1 72.74(15)
N6 Sb2 Sb1 72.04(15)
N4 Sb2 Sb1 72.42(14)

loop_
_geom_bond_atom_site_label_1
_geom_bond_atom_site_label_2
_geom_bond_distance
C1 C4 1.539(12)
C1 H1A 0.9600
C1 H1B 0.9600
C1 H1C 0.9600
C2 C4 1.518(11)
C2 H2A 0.9600
C2 H2B 0.9600
C2 H2C 0.9600
C3 C4 1.538(10)
C3 H3A 0.9600
C3 H3B 0.9600
C3 H3C 0.9600
C4 C5 1.539(10)
C5 N1 1.341(9)
C5 P1 1.738(7)
C6 N2 1.346(8)
C6 C7 1.528(10)
C6 P1 1.733(8)
C7 C9 1.511(11)
C7 C10 1.514(10)
C7 C8 1.545(12)
C8 H8A 0.9600
C8 H8B 0.9600
C8 H8C 0.9600
C9 H9A 0.9600
C9 H9B 0.9600
C9 H9C 0.9600
C10 H10A 0.9600
C10 H10B 0.9600
C10 H10C 0.9600
C11 C14 1.548(11)
C11 H11A 0.9600
C11 H11B 0.9600
C11 H11C 0.9600
C12 C14 1.509(12)
C12 H12A 0.9600
C12 H12B 0.9600
C12 H12C 0.9600
C13 C14 1.507(10)
C13 H13A 0.9600
C13 H13B 0.9600
C13 H13C 0.9600
C14 C15 1.528(10)
C15 N4 1.350(9)
C15 P2 1.736(8)
C16 N3 1.339(9)
C16 C17 1.496(11)
C16 P2 1.750(8)
C17 C20 1.522(11)
C17 C19 1.531(11)
C17 C18 1.534(11)
C18 H18A 0.9600
C18 H18B 0.9600
C18 H18C 0.9600
C19 H19A 0.9600
C19 H19B 0.9600
C19 H19C 0.9600
C20 H20A 0.9600
C20 H20B 0.9600
C20 H20C 0.9600
C21 C24 1.521(11)
C21 H21A 0.9600
C21 H21B 0.9600
C21 H21C 0.9600
C22 C24 1.517(10)
C22 H22A 0.9600
C22 H22B 0.9600
C22 H22C 0.9600
C23 C24 1.541(11)
C23 H23A 0.9600
C23 H23B 0.9600
C23 H23C 0.9600
C24 C25 1.527(10)
C25 N7 1.336(8)
C25 P4 1.751(8)
C26 N8 1.316(8)
C26 C27 1.520(10)
C26 P4 1.767(7)
C27 C30 1.511(11)
C27 C29 1.512(12)
C27 C28 1.518(10)
C28 H28A 0.9600
C28 H28B 0.9600
C28 H28C 0.9600
C29 H29A 0.9600
C29 H29B 0.9600
C29 H29C 0.9600
C30 H30A 0.9600
C30 H30B 0.9600
C30 H30C 0.9600
C31 C34 1.540(11)
C31 H31A 0.9600
C31 H31B 0.9600
C31 H31C 0.9600
C32 C34 1.552(12)
C32 H32A 0.9600
C32 H32B 0.9600
C32 H32C 0.9600
C33 C34 1.510(12)
C33 H33A 0.9600
C33 H33B 0.9600
C33 H33C 0.9600
C34 C35 1.518(10)
C35 N5 1.309(9)
C35 P3 1.736(8)
C36 N6 1.346(9)
C36 C37 1.512(10)
C36 P3 1.751(8)
C37 C38 1.509(11)
C37 C40 1.526(12)
C37 C39 1.543(12)
C38 H38A 0.9600
C38 H38B 0.9600
C38 H38C 0.9600
C39 H39A 0.9600
C39 H39B 0.9600
C39 H39C 0.9600
C40 H40A 0.9600
C40 H40B 0.9600
C40 H40C 0.9600
N1 N2 1.372(8)
N1 Sb1 2.395(6)
N2 Sb2 2.341(6)
N3 N4 1.359(8)
N3 Sb1 2.411(6)
N4 Sb2 2.411(6)
N5 N6 1.372(8)
N5 Sb1 2.395(6)
N6 Sb2 2.407(5)
N7 N8 1.383(8)
N7 Sb1 2.388(6)
N8 Sb2 2.398(6)
Sb1 Sb2 2.6691(8)

loop_
_geom_torsion_atom_site_label_1
_geom_torsion_atom_site_label_2
_geom_torsion_atom_site_label_3
_geom_torsion_atom_site_label_4
_geom_torsion
C2 C4 C5 N1 -163.4(7)
C3 C4 C5 N1 -43.7(11)
C1 C4 C5 N1 76.8(9)
C2 C4 C5 P1 18.5(10)
C3 C4 C5 P1 138.3(7)
C1 C4 C5 P1 -101.3(8)
N2 C6 C7 C9 -71.5(9)
P1 C6 C7 C9 102.6(8)
N2 C6 C7 C10 170.3(8)
P1 C6 C7 C10 -15.7(10)
N2 C6 C7 C8 49.5(11)
P1 C6 C7 C8 -136.4(8)
C13 C14 C15 N4 -61.2(10)
C12 C14 C15 N4 62.8(10)
C11 C14 C15 N4 -177.7(8)
C13 C14 C15 P2 114.9(8)
C12 C14 C15 P2 -121.1(8)
C11 C14 C15 P2 -1.6(11)
N3 C16 C17 C20 47.5(11)
P2 C16 C17 C20 -136.7(7)
N3 C16 C17 C19 169.2(8)
P2 C16 C17 C19 -14.9(11)
N3 C16 C17 C18 -71.9(10)
P2 C16 C17 C18 104.0(8)
C22 C24 C25 N7 170.3(8)
C21 C24 C25 N7 49.3(11)
C23 C24 C25 N7 -71.8(10)
C22 C24 C25 P4 -11.5(11)
C21 C24 C25 P4 -132.5(8)
C23 C24 C25 P4 106.4(8)
N8 C26 C27 C30 -59.5(10)
P4 C26 C27 C30 120.1(8)
N8 C26 C27 C29 62.3(11)
P4 C26 C27 C29 -118.1(8)
N8 C26 C27 C28 -178.0(8)
P4 C26 C27 C28 1.6(10)
C33 C34 C35 N5 65.1(10)
C31 C34 C35 N5 -58.3(10)
C32 C34 C35 N5 -173.4(8)
C33 C34 C35 P3 -118.9(8)
C31 C34 C35 P3 117.7(8)
C32 C34 C35 P3 2.6(11)
N6 C36 C37 C38 54.2(11)
P3 C36 C37 C38 -131.5(8)
N6 C36 C37 C40 -68.1(9)
P3 C36 C37 C40 106.2(8)
N6 C36 C37 C39 173.5(7)
P3 C36 C37 C39 -12.2(10)
C4 C5 N1 N2 178.3(7)
P1 C5 N1 N2 -3.5(8)
C4 C5 N1 Sb1 -12.4(13)
P1 C5 N1 Sb1 165.8(5)
C7 C6 N2 N1 171.6(6)
P1 C6 N2 N1 -3.1(8)
C7 C6 N2 Sb2 -29.7(12)
P1 C6 N2 Sb2 155.6(5)
C5 N1 N2 C6 4.2(9)
Sb1 N1 N2 C6 -169.3(5)
C5 N1 N2 Sb2 -162.6(5)
Sb1 N1 N2 Sb2 24.0(4)
C17 C16 N3 N4 173.5(7)
P2 C16 N3 N4 -2.9(9)
C17 C16 N3 Sb1 -25.6(14)
P2 C16 N3 Sb1 158.0(5)
C14 C15 N4 N3 173.9(7)
P2 C15 N4 N3 -2.7(9)
C14 C15 N4 Sb2 -25.1(13)
P2 C15 N4 Sb2 158.3(5)
C16 N3 N4 C15 3.6(10)
Sb1 N3 N4 C15 -164.6(5)
C16 N3 N4 Sb2 -164.5(5)
Sb1 N3 N4 Sb2 27.3(4)
C34 C35 N5 N6 176.1(7)
P3 C35 N5 N6 -0.4(9)
C34 C35 N5 Sb1 -23.0(13)
P3 C35 N5 Sb1 160.5(5)
C37 C36 N6 N5 174.6(6)
P3 C36 N6 N5 -0.4(8)
C37 C36 N6 Sb2 -28.0(12)
P3 C36 N6 Sb2 157.0(5)
C35 N5 N6 C36 0.5(9)
Sb1 N5 N6 C36 -167.6(5)
C35 N5 N6 Sb2 -165.4(5)
Sb1 N5 N6 Sb2 26.5(4)
C24 C25 N7 N8 173.4(7)
P4 C25 N7 N8 -5.0(8)
C24 C25 N7 Sb1 -23.2(14)
P4 C25 N7 Sb1 158.3(5)
C27 C26 N8 N7 175.5(7)
P4 C26 N8 N7 -4.1(8)
C27 C26 N8 Sb2 -20.6(13)
P4 C26 N8 Sb2 159.7(5)
C25 N7 N8 C26 6.0(9)
Sb1 N7 N8 C26 -164.0(5)
C25 N7 N8 Sb2 -163.8(5)
Sb1 N7 N8 Sb2 26.3(4)
N2 C6 P1 C5 1.0(6)
C7 C6 P1 C5 -173.4(7)
N1 C5 P1 C6 1.5(6)
C4 C5 P1 C6 179.6(7)
N4 C15 P2 C16 0.9(6)
C14 C15 P2 C16 -175.4(8)
N3 C16 P2 C15 1.1(6)
C17 C16 P2 C15 -175.1(8)
N5 C35 P3 C36 0.1(6)
C34 C35 P3 C36 -176.1(7)
N6 C36 P3 C35 0.1(6)
C37 C36 P3 C35 -174.5(7)
N7 C25 P4 C26 2.3(6)
C24 C25 P4 C26 -176.0(8)
N8 C26 P4 C25 1.1(6)
C27 C26 P4 C25 -178.6(7)
C25 N7 Sb1 N1 -116.3(9)
N8 N7 Sb1 N1 48.0(4)
C25 N7 Sb1 N5 97.2(9)
N8 N7 Sb1 N5 -98.5(4)
C25 N7 Sb1 N3 173.5(8)
N8 N7 Sb1 N3 -22.2(6)
C25 N7 Sb1 Sb2 171.8(9)
N8 N7 Sb1 Sb2 -23.9(4)
C5 N1 Sb1 N7 95.2(9)
N2 N1 Sb1 N7 -95.1(4)
C5 N1 Sb1 N5 170.0(8)
N2 N1 Sb1 N5 -20.3(6)
C5 N1 Sb1 N3 -116.6(9)
N2 N1 Sb1 N3 53.1(4)
C5 N1 Sb1 Sb2 168.9(9)
N2 N1 Sb1 Sb2 -21.5(4)
C35 N5 Sb1 N7 -112.2(9)
N6 N5 Sb1 N7 50.1(4)
C35 N5 Sb1 N1 172.6(8)
N6 N5 Sb1 N1 -25.1(6)
C35 N5 Sb1 N3 100.5(9)
N6 N5 Sb1 N3 -97.1(4)
C35 N5 Sb1 Sb2 173.7(9)
N6 N5 Sb1 Sb2 -24.0(4)
C16 N3 Sb1 N7 171.2(8)
N4 N3 Sb1 N7 -26.7(7)
C16 N3 Sb1 N1 100.0(9)
N4 N3 Sb1 N1 -97.9(5)
C16 N3 Sb1 N5 -113.2(9)
N4 N3 Sb1 N5 49.0(4)
C16 N3 Sb1 Sb2 172.9(9)
N4 N3 Sb1 Sb2 -25.0(4)
C6 N2 Sb2 N8 -108.1(8)
N1 N2 Sb2 N8 51.8(4)
C6 N2 Sb2 N6 179.7(7)
N1 N2 Sb2 N6 -20.3(6)
C6 N2 Sb2 N4 105.4(8)
N1 N2 Sb2 N4 -94.7(4)
C6 N2 Sb2 Sb1 178.6(8)
N1 N2 Sb2 Sb1 -21.5(4)
C26 N8 Sb2 N2 96.1(8)
N7 N8 Sb2 N2 -98.9(4)
C26 N8 Sb2 N6 -115.8(8)
N7 N8 Sb2 N6 49.1(4)
C26 N8 Sb2 N4 170.1(7)
N7 N8 Sb2 N4 -25.0(6)
C26 N8 Sb2 Sb1 171.2(8)
N7 N8 Sb2 Sb1 -23.9(4)
C36 N6 Sb2 N2 176.2(7)
N5 N6 Sb2 N2 -25.5(6)
C36 N6 Sb2 N8 103.6(8)
N5 N6 Sb2 N8 -98.1(4)
C36 N6 Sb2 N4 -109.9(8)
N5 N6 Sb2 N4 48.5(4)
C36 N6 Sb2 Sb1 177.3(8)
N5 N6 Sb2 Sb1 -24.3(4)
C15 N4 Sb2 N2 -111.8(8)
N3 N4 Sb2 N2 50.2(4)
C15 N4 Sb2 N8 174.0(7)
N3 N4 Sb2 N8 -24.1(6)
C15 N4 Sb2 N6 100.5(8)
N3 N4 Sb2 N6 -97.6(4)
C15 N4 Sb2 Sb1 172.9(9)
N3 N4 Sb2 Sb1 -25.2(4)
N7 Sb1 Sb2 N2 104.0(2)
N1 Sb1 Sb2 N2 12.5(2)
N5 Sb1 Sb2 N2 -166.9(2)
N3 Sb1 Sb2 N2 -75.1(2)
N7 Sb1 Sb2 N8 13.8(2)
N1 Sb1 Sb2 N8 -77.7(2)
N5 Sb1 Sb2 N8 103.0(2)
N3 Sb1 Sb2 N8 -165.2(2)
N7 Sb1 Sb2 N6 -75.4(2)
N1 Sb1 Sb2 N6 -166.9(2)
N5 Sb1 Sb2 N6 13.8(2)
N3 Sb1 Sb2 N6 105.6(2)
N7 Sb1 Sb2 N4 -166.9(2)
N1 Sb1 Sb2 N4 101.6(2)
N5 Sb1 Sb2 N4 -77.7(2)
N3 Sb1 Sb2 N4 14.1(2)
